data_7124629
loop_
_publ_author_name
'Yu, Liu-Zhu'
'Zhu, Zi-Zhong'
'Hu, Xu-Bo'
'Tang, Xiang-Ying'
'Shi, Min'

_publ_section_title
;
 Palladium-catalyzed cascade cyclization of allylamine-tethered
 alkylidenecyclopropanes: facile access to iodine/difluoromethylene- and
 perfluoroalkyl-containing 1-benzazepine scaffolds.
;
_journal_issue 39
_journal_name_full 'Chemical communications (Cambridge, England)'
_journal_page_first 6581
_journal_page_last 6584
_journal_paper_doi 10.1039/c6cc02496c
_journal_volume 52
_journal_year 2016
_chemical_formula_sum 'C31 H32 F2 I N O4 S'
_chemical_formula_weight 679.53
_space_group_crystal_system monoclinic
_space_group_IT_number 14
_space_group_name_Hall '-P 2ybc'
_space_group_name_H-M_alt 'P 1 21/c 1'
_atom_sites_solution_hydrogens geom
_audit_creation_method SHELXL-2013
_audit_update_record
;
2015-12-04 deposited with the CCDC.
2016-04-18 downloaded from the CCDC.
;
_cell_angle_alpha 90
_cell_angle_beta 109.072(2)
_cell_angle_gamma 90
_cell_formula_units_Z 8
_cell_length_a 14.4081(9)
_cell_length_b 22.6704(15)
_cell_length_c 19.5045(14)
_cell_measurement_reflns_used 5965
_cell_measurement_temperature 293(2)
_cell_measurement_theta_max 42.301
_cell_measurement_theta_min 4.624
_cell_volume 6021.2(7)
_computing_cell_refinement 'Bruker SMART'
_computing_data_collection 'Bruker SMART'
_computing_data_reduction 'Bruker SHELXTL'
_computing_molecular_graphics 'Bruker SHELXTL'
_computing_publication_material 'Bruker SHELXTL'
_computing_structure_refinement 'SHELXL-2013 (Sheldrick, 2013)'
_computing_structure_solution 'Bruker SHELXTL'
_diffrn_ambient_temperature 293(2)
_diffrn_measured_fraction_theta_full 1.000
_diffrn_measured_fraction_theta_max 1.000
_diffrn_measurement_device_type 'CCD area detector'
_diffrn_measurement_method 'phi and omega scans'
_diffrn_radiation_type MoK\a
_diffrn_radiation_wavelength 0.71073
_diffrn_reflns_av_R_equivalents 0.0415
_diffrn_reflns_av_unetI/netI 0.0494
_diffrn_reflns_Laue_measured_fraction_full 1.000
_diffrn_reflns_Laue_measured_fraction_max 1.000
_diffrn_reflns_limit_h_max 17
_diffrn_reflns_limit_h_min -13
_diffrn_reflns_limit_k_max 27
_diffrn_reflns_limit_k_min -27
_diffrn_reflns_limit_l_max 18
_diffrn_reflns_limit_l_min -23
_diffrn_reflns_number 34504
_diffrn_reflns_point_group_measured_fraction_full 1.000
_diffrn_reflns_point_group_measured_fraction_max 1.000
_diffrn_reflns_theta_full 25.242
_diffrn_reflns_theta_max 25.498
_diffrn_reflns_theta_min 1.495
_exptl_absorpt_coefficient_mu 1.181
_exptl_absorpt_correction_T_max 0.7457
_exptl_absorpt_correction_T_min 0.6396
_exptl_absorpt_correction_type multi-scan
_exptl_absorpt_process_details sadabs
_exptl_crystal_colour colorless
_exptl_crystal_density_diffrn 1.499
_exptl_crystal_description prismatic
_exptl_crystal_F_000 2752
_exptl_crystal_size_max 0.220
_exptl_crystal_size_mid 0.170
_exptl_crystal_size_min 0.130
_refine_diff_density_max 1.483
_refine_diff_density_min -0.873
_refine_diff_density_rms 0.078
_refine_ls_extinction_method none
_refine_ls_goodness_of_fit_ref 1.023
_refine_ls_hydrogen_treatment constr
_refine_ls_matrix_type full
_refine_ls_number_parameters 746
_refine_ls_number_reflns 11220
_refine_ls_number_restraints 40
_refine_ls_restrained_S_all 1.022
_refine_ls_R_factor_all 0.0846
_refine_ls_R_factor_gt 0.0524
_refine_ls_shift/su_max 0.010
_refine_ls_shift/su_mean 0.000
_refine_ls_structure_factor_coef Fsqd
_refine_ls_weighting_details 'w=1/[\s^2^(Fo^2^)+(0.0747P)^2^+2.6432P] where P=(Fo^2^+2Fc^2^)/3'
_refine_ls_weighting_scheme calc
_refine_ls_wR_factor_gt 0.1316
_refine_ls_wR_factor_ref 0.1511
_reflns_Friedel_coverage 0.000
_reflns_number_gt 7271
_reflns_number_total 11220
_reflns_threshold_expression 'I > 2\s(I)'
_cod_data_source_file c6cc02496c2.cif
_cod_data_source_block cd15301
_cod_original_sg_symbol_H-M 'P 21/c'
_cod_database_code 7124629
_shelx_space_group_comment
; 
The symmetry employed for this shelxl refinement is uniquely defined 
by the following loop, which should always be used as a source of 
symmetry information in preference to the above space-group names. 
They are only intended as comments. 
;
_shelx_estimated_absorpt_t_min 0.781
_shelx_estimated_absorpt_t_max 0.862
_shelxl_version_number 2013-4

loop_
_space_group_symop_operation_xyz
'x, y, z'
'-x, y+1/2, -z+1/2'
'-x, -y, -z'
'x, -y-1/2, z-1/2'

loop_
_atom_site_label
_atom_site_type_symbol
_atom_site_fract_x
_atom_site_fract_y
_atom_site_fract_z
_atom_site_U_iso_or_equiv
_atom_site_adp_type
_atom_site_occupancy
_atom_site_site_symmetry_order
_atom_site_calc_flag
_atom_site_refinement_flags_posn
_atom_site_refinement_flags_adp
_atom_site_refinement_flags_occupancy
_atom_site_disorder_assembly
_atom_site_disorder_group
I1 I 0.06984(3) 0.07247(2) 1.18845(2) 0.07956(15) Uani 1 1 d . . . . .
I2 I 0.40989(3) 1.06158(2) 0.31825(2) 0.08514(16) Uani 1 1 d . . . . .
S1 S -0.01042(8) 0.26643(5) 0.97145(6) 0.0527(3) Uani 1 1 d . . . . .
S2 S 0.00947(9) 0.95958(5) 0.33492(7) 0.0606(3) Uani 1 1 d . . . . .
F1 F 0.3473(2) 0.10893(17) 0.87348(18) 0.1007(11) Uani 1 1 d . . . . .
F2 F 0.2626(3) 0.03584(15) 0.89325(18) 0.1004(11) Uani 1 1 d . . . . .
F3 F 0.4166(3) 0.7800(3) 0.5562(3) 0.203(3) Uani 1 1 d . . . . .
F4 F 0.4356(2) 0.83140(17) 0.4678(2) 0.1164(14) Uani 1 1 d . . . . .
N1 N 0.0624(2) 0.23484(14) 0.9338(2) 0.0509(9) Uani 1 1 d . . . . .
N2 N 0.0833(2) 0.90572(16) 0.3726(2) 0.0535(9) Uani 1 1 d . . . . .
O1 O 0.4296(3) 0.1218(2) 1.0168(3) 0.0980(13) Uani 1 1 d . . . . .
O2 O 0.3423(3) 0.04354(18) 1.0297(2) 0.0845(11) Uani 1 1 d . . . . .
O3 O 0.0456(2) 0.31079(14) 1.01891(17) 0.0668(9) Uani 1 1 d . . . . .
O4 O -0.0585(2) 0.22130(15) 0.9979(2) 0.0728(10) Uani 1 1 d . . . . .
O5 O 0.3945(5) 0.7387(3) 0.3890(4) 0.172(3) Uani 1 1 d . . . . .
O6 O 0.3175(5) 0.7023(3) 0.4566(4) 0.153(2) Uani 1 1 d D . . . .
O7 O 0.0520(3) 1.01248(15) 0.3714(2) 0.0868(12) Uani 1 1 d . . . . .
O8 O -0.0111(3) 0.95449(17) 0.2590(2) 0.0809(10) Uani 1 1 d . . . . .
C1 C 0.1514(3) 0.26389(19) 0.9348(2) 0.0504(10) Uani 1 1 d . . . . .
C2 C 0.1494(3) 0.3057(2) 0.8827(3) 0.0614(12) Uani 1 1 d . . . . .
H2 H 0.0902 0.3163 0.8482 0.074 Uiso 1 1 calc R U . . .
C3 C 0.2364(4) 0.3316(2) 0.8825(3) 0.0719(14) Uani 1 1 d . . . . .
H3 H 0.2359 0.3596 0.8476 0.086 Uiso 1 1 calc R U . . .
C4 C 0.3240(4) 0.3157(2) 0.9345(3) 0.0718(14) Uani 1 1 d . . . . .
H4 H 0.3825 0.3327 0.9341 0.086 Uiso 1 1 calc R U . . .
C5 C 0.3249(3) 0.2750(2) 0.9865(3) 0.0616(12) Uani 1 1 d . . . . .
H5 H 0.3842 0.2653 1.0217 0.074 Uiso 1 1 calc R U . . .
C6 C 0.2388(3) 0.24779(17) 0.9880(2) 0.0477(10) Uani 1 1 d . . . . .
C7 C 0.2381(3) 0.20255(18) 1.0432(2) 0.0445(10) Uani 1 1 d . . . . .
C8 C 0.1907(3) 0.15060(18) 1.0265(2) 0.0471(10) Uani 1 1 d . . . . .
C9 C 0.1380(3) 0.13160(19) 0.9471(3) 0.0544(11) Uani 1 1 d . . . . .
C10 C 0.0486(3) 0.17356(18) 0.9097(3) 0.0545(11) Uani 1 1 d . . . . .
H10A H 0.0358 0.1726 0.8577 0.065 Uiso 1 1 calc R U . . .
H10B H -0.0091 0.1582 0.9188 0.065 Uiso 1 1 calc R U . . .
C11 C 0.1825(3) 0.11158(18) 1.0873(3) 0.0529(11) Uani 1 1 d . . . . .
H11A H 0.1802 0.0705 1.0728 0.064 Uiso 1 1 calc R U . . .
H11B H 0.2395 0.1171 1.1301 0.064 Uiso 1 1 calc R U . . .
C12 C 0.0902(3) 0.1270(2) 1.1045(3) 0.0601(12) Uani 1 1 d . . . . .
H12A H 0.0338 0.1228 1.0609 0.072 Uiso 1 1 calc R U . . .
H12B H 0.0937 0.1680 1.1196 0.072 Uiso 1 1 calc R U . . .
C13 C 0.2074(3) 0.1334(2) 0.9005(3) 0.0618(12) Uani 1 1 d . . . . .
H13A H 0.1671 0.1271 0.8504 0.074 Uiso 1 1 calc R U . . .
H13B H 0.2333 0.1732 0.9035 0.074 Uiso 1 1 calc R U . . .
C14 C 0.2930(4) 0.0919(3) 0.9164(3) 0.0757(15) Uani 1 1 d . . . . .
C15 C 0.3644(4) 0.0879(3) 0.9942(3) 0.0746(15) Uani 1 1 d . . . . .
C16 C 0.4041(5) 0.0337(3) 1.1044(3) 0.101(2) Uani 1 1 d . . . . .
H16A H 0.4279 0.0713 1.1270 0.121 Uiso 1 1 calc R U . . .
H16B H 0.3654 0.0155 1.1310 0.121 Uiso 1 1 calc R U . . .
C17 C 0.4872(5) -0.0039(3) 1.1084(4) 0.109(2) Uani 1 1 d . . . . .
H17A H 0.4648 -0.0378 1.0780 0.163 Uiso 1 1 calc R U . . .
H17B H 0.5182 -0.0164 1.1576 0.163 Uiso 1 1 calc R U . . .
H17C H 0.5335 0.0176 1.0921 0.163 Uiso 1 1 calc R U . . .
C18 C 0.0923(4) 0.06955(19) 0.9399(3) 0.0705(15) Uani 1 1 d . . . . .
H18A H 0.1431 0.0409 0.9597 0.106 Uiso 1 1 calc R U . . .
H18B H 0.0591 0.0610 0.8897 0.106 Uiso 1 1 calc R U . . .
H18C H 0.0461 0.0681 0.9659 0.106 Uiso 1 1 calc R U . . .
C19 C 0.2915(3) 0.22109(17) 1.1201(2) 0.0462(10) Uani 1 1 d . . . . .
C20 C 0.2453(3) 0.2576(2) 1.1558(3) 0.0610(12) Uani 1 1 d . . . . .
H20 H 0.1826 0.2716 1.1311 0.073 Uiso 1 1 calc R U . . .
C21 C 0.2898(4) 0.2735(2) 1.2268(3) 0.0733(14) Uani 1 1 d . . . . .
H21 H 0.2568 0.2978 1.2497 0.088 Uiso 1 1 calc R U . . .
C22 C 0.3821(4) 0.2540(2) 1.2642(3) 0.0743(15) Uani 1 1 d . . . . .
H22 H 0.4119 0.2641 1.3127 0.089 Uiso 1 1 calc R U . . .
C23 C 0.4300(4) 0.2194(3) 1.2293(3) 0.0852(18) Uani 1 1 d . . . . .
H23 H 0.4934 0.2066 1.2541 0.102 Uiso 1 1 calc R U . . .
C24 C 0.3855(3) 0.2032(2) 1.1577(3) 0.0716(15) Uani 1 1 d . . . . .
H24 H 0.4196 0.1799 1.1347 0.086 Uiso 1 1 calc R U . . .
C25 C -0.1039(3) 0.30372(18) 0.9032(2) 0.0475(10) Uani 1 1 d . . . . .
C26 C -0.1933(3) 0.2771(2) 0.8717(3) 0.0555(11) Uani 1 1 d . . . . .
H26 H -0.2036 0.2383 0.8831 0.067 Uiso 1 1 calc R U . . .
C27 C -0.2677(3) 0.3086(2) 0.8229(3) 0.0689(14) Uani 1 1 d . . . . .
H27 H -0.3281 0.2904 0.8014 0.083 Uiso 1 1 calc R U . . .
C28 C -0.2557(4) 0.3657(2) 0.8051(3) 0.0684(14) Uani 1 1 d . . . . .
C29 C -0.1638(4) 0.3910(2) 0.8358(3) 0.0723(14) Uani 1 1 d . . . . .
H29 H -0.1532 0.4293 0.8230 0.087 Uiso 1 1 calc R U . . .
C30 C -0.0882(3) 0.3609(2) 0.8847(3) 0.0625(13) Uani 1 1 d . . . . .
H30 H -0.0272 0.3787 0.9051 0.075 Uiso 1 1 calc R U . . .
C31 C -0.3396(4) 0.4014(3) 0.7547(4) 0.102(2) Uani 1 1 d . . . . .
H31A H -0.3855 0.3753 0.7218 0.153 Uiso 1 1 calc R U . . .
H31B H -0.3143 0.4287 0.7277 0.153 Uiso 1 1 calc R U . . .
H31C H -0.3722 0.4227 0.7828 0.153 Uiso 1 1 calc R U . . .
C32 C 0.0746(3) 0.84995(19) 0.3373(2) 0.0476(10) Uani 1 1 d . . . . .
C33 C -0.0073(3) 0.8148(2) 0.3271(2) 0.0557(11) Uani 1 1 d . . . . .
H33 H -0.0588 0.8278 0.3420 0.067 Uiso 1 1 calc R U . . .
C34 C -0.0123(3) 0.7604(2) 0.2948(3) 0.0610(12) Uani 1 1 d . . . . .
H34 H -0.0674 0.7367 0.2875 0.073 Uiso 1 1 calc R U . . .
C35 C 0.0646(3) 0.7412(2) 0.2731(3) 0.0608(12) Uani 1 1 d . . . . .
H35 H 0.0619 0.7043 0.2519 0.073 Uiso 1 1 calc R U . . .
C36 C 0.1451(3) 0.7767(2) 0.2830(2) 0.0573(11) Uani 1 1 d . . . . .
H36 H 0.1963 0.7635 0.2677 0.069 Uiso 1 1 calc R U . . .
C37 C 0.1517(3) 0.83160(19) 0.3152(2) 0.0489(10) Uani 1 1 d . . . . .
C38 C 0.2373(3) 0.87087(19) 0.3230(2) 0.0499(10) Uani 1 1 d . . . . .
C39 C 0.2843(3) 0.9016(2) 0.3833(3) 0.0540(11) Uani 1 1 d . . . . .
C40 C 0.2615(3) 0.8929(2) 0.4541(3) 0.0656(13) Uani 1 1 d . . . . .
C41 C 0.1544(3) 0.9118(2) 0.4463(3) 0.0688(13) Uani 1 1 d . . . . .
H41A H 0.1318 0.8883 0.4793 0.083 Uiso 1 1 calc R U . . .
H41B H 0.1552 0.9527 0.4612 0.083 Uiso 1 1 calc R U . . .
C42 C 0.3613(3) 0.9458(2) 0.3800(3) 0.0606(12) Uani 1 1 d . . . . .
H42A H 0.3986 0.9302 0.3507 0.073 Uiso 1 1 calc R U . . .
H42B H 0.4064 0.9532 0.4284 0.073 Uiso 1 1 calc R U . . .
C43 C 0.3112(3) 1.0032(2) 0.3468(3) 0.0716(14) Uani 1 1 d . . . . .
H43A H 0.2860 1.0228 0.3813 0.086 Uiso 1 1 calc R U . . .
H43B H 0.2561 0.9943 0.3038 0.086 Uiso 1 1 calc R U . . .
C44 C 0.2744(3) 0.8276(3) 0.4779(3) 0.0753(15) Uani 1 1 d . . . . .
H44A H 0.2601 0.8245 0.5231 0.090 Uiso 1 1 calc R U . . .
H44B H 0.2246 0.8050 0.4419 0.090 Uiso 1 1 calc R U . . .
C45 C 0.3729(4) 0.7975(4) 0.4891(4) 0.097(2) Uani 1 1 d . . . . .
C46 C 0.3629(5) 0.7384(5) 0.4392(5) 0.110(3) Uani 1 1 d . . . . .
C47 C 0.2999(10) 0.6478(6) 0.4144(9) 0.150(4) Uani 0.75 1 d D U P A 1
H47A H 0.3537 0.6204 0.4341 0.180 Uiso 0.75 1 calc R U P A 1
H47B H 0.2936 0.6560 0.3642 0.180 Uiso 0.75 1 calc R U P A 1
C48 C 0.2071(12) 0.6227(9) 0.4194(11) 0.154(4) Uani 0.7 1 d D U P A 1
H48A H 0.2013 0.6323 0.4658 0.230 Uiso 0.7 1 calc R U P A 1
H48B H 0.2076 0.5807 0.4140 0.230 Uiso 0.7 1 calc R U P A 1
H48C H 0.1523 0.6391 0.3817 0.230 Uiso 0.7 1 calc R U P A 1
C47' C 0.348(3) 0.6430(12) 0.451(3) 0.151(4) Uani 0.25 1 d D U P A 2
H47C H 0.3701 0.6220 0.4967 0.181 Uiso 0.25 1 calc R U P A 2
H47D H 0.3943 0.6391 0.4247 0.181 Uiso 0.25 1 calc R U P A 2
C48' C 0.240(3) 0.629(2) 0.405(3) 0.151(5) Uani 0.3 1 d D U P A 2
H48D H 0.1971 0.6419 0.4300 0.227 Uiso 0.3 1 calc R U P A 2
H48E H 0.2331 0.5875 0.3958 0.227 Uiso 0.3 1 calc R U P A 2
H48F H 0.2245 0.6497 0.3591 0.227 Uiso 0.3 1 calc R U P A 2
C49 C 0.3249(4) 0.9312(3) 0.5180(3) 0.097(2) Uani 1 1 d . . . . .
H49A H 0.3928 0.9206 0.5293 0.146 Uiso 1 1 calc R U . . .
H49B H 0.3049 0.9247 0.5597 0.146 Uiso 1 1 calc R U . . .
H49C H 0.3165 0.9721 0.5045 0.146 Uiso 1 1 calc R U . . .
C50 C 0.2650(3) 0.8746(2) 0.2554(3) 0.0553(11) Uani 1 1 d . . . . .
C51 C 0.2025(4) 0.9006(2) 0.1942(3) 0.0737(14) Uani 1 1 d . . . . .
H51 H 0.1438 0.9172 0.1950 0.088 Uiso 1 1 calc R U . . .
C52 C 0.2267(5) 0.9023(3) 0.1309(3) 0.097(2) Uani 1 1 d . . . . .
H52 H 0.1852 0.9207 0.0897 0.116 Uiso 1 1 calc R U . . .
C53 C 0.3128(6) 0.8763(4) 0.1294(4) 0.109(2) Uani 1 1 d . . . . .
H53 H 0.3281 0.8767 0.0866 0.131 Uiso 1 1 calc R U . . .
C54 C 0.3745(5) 0.8507(3) 0.1886(4) 0.0940(19) Uani 1 1 d . . . . .
H54 H 0.4329 0.8342 0.1871 0.113 Uiso 1 1 calc R U . . .
C55 C 0.3513(4) 0.8488(2) 0.2522(3) 0.0732(15) Uani 1 1 d . . . . .
H55 H 0.3935 0.8301 0.2930 0.088 Uiso 1 1 calc R U . . .
C56 C -0.1011(3) 0.94738(18) 0.3520(3) 0.0521(11) Uani 1 1 d . . . . .
C57 C -0.1030(3) 0.9421(2) 0.4218(3) 0.0678(14) Uani 1 1 d . . . . .
H57 H -0.0449 0.9464 0.4604 0.081 Uiso 1 1 calc R U . . .
C58 C -0.1891(4) 0.9308(2) 0.4360(4) 0.0784(16) Uani 1 1 d . . . . .
H58 H -0.1888 0.9275 0.4836 0.094 Uiso 1 1 calc R U . . .
C59 C -0.2758(4) 0.9243(2) 0.3790(4) 0.0781(17) Uani 1 1 d . . . . .
C60 C -0.2732(4) 0.9311(2) 0.3096(4) 0.0825(18) Uani 1 1 d . . . . .
H60 H -0.3314 0.9279 0.2709 0.099 Uiso 1 1 calc R U . . .
C61 C -0.1876(4) 0.9424(2) 0.2958(3) 0.0716(14) Uani 1 1 d . . . . .
H61 H -0.1882 0.9467 0.2483 0.086 Uiso 1 1 calc R U . . .
C62 C -0.3713(4) 0.9100(3) 0.3923(5) 0.118(3) Uani 1 1 d . . . . .
H62A H -0.4218 0.9363 0.3645 0.177 Uiso 1 1 calc R U . . .
H62B H -0.3627 0.9145 0.4429 0.177 Uiso 1 1 calc R U . . .
H62C H -0.3899 0.8700 0.3778 0.177 Uiso 1 1 calc R U . . .

loop_
_atom_site_aniso_label
_atom_site_aniso_U_11
_atom_site_aniso_U_22
_atom_site_aniso_U_33
_atom_site_aniso_U_23
_atom_site_aniso_U_13
_atom_site_aniso_U_12
I1 0.0767(3) 0.0780(3) 0.0878(3) 0.02893(19) 0.0320(2) -0.00105(17)
I2 0.0785(3) 0.0805(3) 0.1042(3) -0.0097(2) 0.0405(2) -0.02172(18)
S1 0.0437(6) 0.0598(7) 0.0539(7) 0.0057(5) 0.0152(5) 0.0066(5)
S2 0.0558(7) 0.0617(7) 0.0680(9) 0.0041(6) 0.0253(6) -0.0018(6)
F1 0.088(2) 0.143(3) 0.084(2) 0.007(2) 0.0466(19) 0.040(2)
F2 0.112(3) 0.091(2) 0.081(2) -0.0280(19) 0.0068(19) 0.038(2)
F3 0.088(3) 0.411(9) 0.096(3) 0.083(5) 0.010(2) 0.076(4)
F4 0.0513(18) 0.141(3) 0.156(4) 0.060(3) 0.032(2) 0.0182(19)
N1 0.0355(18) 0.0469(19) 0.066(3) 0.0001(17) 0.0107(16) 0.0039(15)
N2 0.0387(19) 0.069(2) 0.054(2) -0.0069(19) 0.0166(16) -0.0017(17)
O1 0.074(3) 0.108(3) 0.104(3) -0.016(3) 0.018(2) 0.004(2)
O2 0.079(3) 0.093(3) 0.071(3) 0.001(2) 0.010(2) 0.022(2)
O3 0.0577(19) 0.077(2) 0.056(2) -0.0120(17) 0.0058(15) 0.0060(16)
O4 0.064(2) 0.080(2) 0.083(3) 0.0280(19) 0.0357(18) 0.0116(17)
O5 0.163(6) 0.228(7) 0.155(6) 0.053(5) 0.093(5) 0.059(5)
O6 0.165(6) 0.176(6) 0.145(6) -0.021(5) 0.089(5) -0.010(5)
O7 0.078(2) 0.059(2) 0.130(4) -0.013(2) 0.043(2) -0.0149(18)
O8 0.090(3) 0.094(3) 0.066(3) 0.021(2) 0.035(2) 0.010(2)
C1 0.039(2) 0.055(2) 0.056(3) 0.000(2) 0.014(2) 0.0006(19)
C2 0.052(3) 0.066(3) 0.060(3) 0.005(2) 0.009(2) -0.004(2)
C3 0.068(3) 0.078(3) 0.069(4) 0.017(3) 0.020(3) -0.010(3)
C4 0.048(3) 0.096(4) 0.070(4) 0.015(3) 0.018(3) -0.014(3)
C5 0.038(2) 0.080(3) 0.064(3) 0.006(3) 0.012(2) -0.003(2)
C6 0.040(2) 0.053(2) 0.050(3) -0.002(2) 0.0144(19) 0.0011(18)
C7 0.030(2) 0.055(2) 0.049(3) -0.001(2) 0.0131(17) 0.0043(17)
C8 0.036(2) 0.049(2) 0.054(3) -0.001(2) 0.0130(19) 0.0051(18)
C9 0.048(2) 0.051(2) 0.058(3) -0.007(2) 0.008(2) 0.0035(19)
C10 0.041(2) 0.055(3) 0.061(3) -0.006(2) 0.007(2) 0.0009(19)
C11 0.048(2) 0.043(2) 0.062(3) 0.004(2) 0.011(2) 0.0020(19)
C12 0.062(3) 0.053(3) 0.071(3) 0.015(2) 0.029(2) 0.006(2)
C13 0.060(3) 0.069(3) 0.053(3) -0.006(2) 0.014(2) 0.016(2)
C14 0.070(3) 0.089(4) 0.064(4) -0.008(3) 0.017(3) 0.025(3)
C15 0.057(3) 0.087(4) 0.075(4) -0.012(3) 0.015(3) 0.024(3)
C16 0.099(5) 0.121(5) 0.074(4) 0.006(4) 0.018(3) 0.039(4)
C17 0.096(5) 0.102(5) 0.106(6) 0.006(4) 0.005(4) 0.031(4)
C18 0.074(3) 0.054(3) 0.070(4) -0.015(2) 0.005(3) -0.002(2)
C19 0.037(2) 0.048(2) 0.049(3) 0.0017(19) 0.0092(19) -0.0038(18)
C20 0.047(3) 0.078(3) 0.054(3) -0.006(2) 0.011(2) 0.006(2)
C21 0.062(3) 0.092(4) 0.066(4) -0.009(3) 0.021(3) 0.002(3)
C22 0.064(3) 0.088(4) 0.060(3) -0.008(3) 0.006(3) -0.015(3)
C23 0.046(3) 0.101(4) 0.085(4) -0.014(3) -0.010(3) 0.006(3)
C24 0.045(3) 0.079(3) 0.076(4) -0.021(3) -0.001(2) 0.008(2)
C25 0.042(2) 0.048(2) 0.055(3) -0.002(2) 0.019(2) 0.0075(18)
C26 0.043(2) 0.053(2) 0.073(3) -0.001(2) 0.023(2) 0.002(2)
C27 0.043(3) 0.076(3) 0.082(4) -0.013(3) 0.013(2) 0.013(2)
C28 0.062(3) 0.073(3) 0.066(4) 0.000(3) 0.017(3) 0.025(3)
C29 0.075(4) 0.054(3) 0.083(4) 0.009(3) 0.020(3) 0.010(3)
C30 0.052(3) 0.058(3) 0.074(4) 0.004(2) 0.015(2) 0.000(2)
C31 0.082(4) 0.107(5) 0.098(5) 0.013(4) 0.002(3) 0.040(4)
C32 0.041(2) 0.059(3) 0.044(3) 0.004(2) 0.0150(19) 0.0043(19)
C33 0.040(2) 0.073(3) 0.059(3) 0.001(2) 0.023(2) -0.002(2)
C34 0.049(3) 0.074(3) 0.062(3) 0.000(2) 0.021(2) -0.016(2)
C35 0.059(3) 0.062(3) 0.061(3) -0.006(2) 0.019(2) -0.003(2)
C36 0.047(3) 0.069(3) 0.060(3) -0.005(2) 0.022(2) 0.003(2)
C37 0.038(2) 0.062(3) 0.048(3) 0.002(2) 0.0152(19) -0.0008(19)
C38 0.033(2) 0.061(3) 0.056(3) 0.003(2) 0.0143(19) 0.0007(18)
C39 0.035(2) 0.069(3) 0.058(3) 0.003(2) 0.015(2) 0.004(2)
C40 0.043(3) 0.099(4) 0.051(3) -0.005(3) 0.011(2) -0.007(2)
C41 0.055(3) 0.093(4) 0.062(3) -0.013(3) 0.024(2) -0.004(3)
C42 0.037(2) 0.074(3) 0.067(3) -0.006(2) 0.011(2) -0.005(2)
C43 0.044(3) 0.082(3) 0.091(4) -0.004(3) 0.025(3) -0.011(2)
C44 0.047(3) 0.110(4) 0.067(4) 0.020(3) 0.016(2) 0.004(3)
C45 0.053(3) 0.154(6) 0.079(5) 0.040(4) 0.016(3) 0.014(4)
C46 0.079(5) 0.170(8) 0.097(6) 0.040(6) 0.050(4) 0.034(5)
C47 0.134(12) 0.174(8) 0.144(9) -0.031(7) 0.046(8) 0.015(7)
C48 0.133(12) 0.178(8) 0.146(10) -0.024(7) 0.041(8) 0.010(8)
C47' 0.133(12) 0.175(8) 0.144(10) -0.030(7) 0.045(8) 0.016(8)
C48' 0.132(13) 0.178(9) 0.144(10) -0.028(8) 0.046(9) 0.014(9)
C49 0.058(3) 0.158(6) 0.067(4) -0.019(4) 0.009(3) -0.019(3)
C50 0.046(3) 0.065(3) 0.060(3) -0.002(2) 0.024(2) -0.008(2)
C51 0.065(3) 0.093(4) 0.065(4) 0.006(3) 0.024(3) -0.007(3)
C52 0.100(5) 0.125(5) 0.065(4) 0.011(4) 0.027(4) -0.023(4)
C53 0.117(6) 0.144(6) 0.092(5) -0.007(5) 0.069(5) -0.033(5)
C54 0.091(5) 0.110(5) 0.110(6) -0.010(4) 0.073(4) -0.005(4)
C55 0.061(3) 0.075(3) 0.097(4) 0.002(3) 0.044(3) -0.001(2)
C56 0.046(2) 0.051(2) 0.056(3) -0.001(2) 0.014(2) 0.0074(19)
C57 0.048(3) 0.080(3) 0.072(4) 0.003(3) 0.015(2) 0.015(2)
C58 0.059(3) 0.096(4) 0.093(4) 0.017(3) 0.042(3) 0.017(3)
C59 0.050(3) 0.071(3) 0.118(6) 0.009(3) 0.034(3) 0.010(2)
C60 0.045(3) 0.090(4) 0.099(5) -0.012(3) 0.006(3) 0.001(3)
C61 0.055(3) 0.086(4) 0.066(4) -0.010(3) 0.009(3) 0.005(3)
C62 0.064(4) 0.119(5) 0.185(8) 0.022(5) 0.060(4) 0.007(4)

loop_
_atom_type_symbol
_atom_type_description
_atom_type_scat_dispersion_real
_atom_type_scat_dispersion_imag
_atom_type_scat_source
C C 0.0033 0.0016 'International Tables Vol C Tables 4.2.6.8 and 6.1.1.4'
H H 0.0000 0.0000 'International Tables Vol C Tables 4.2.6.8 and 6.1.1.4'
N N 0.0061 0.0033 'International Tables Vol C Tables 4.2.6.8 and 6.1.1.4'
O O 0.0106 0.0060 'International Tables Vol C Tables 4.2.6.8 and 6.1.1.4'
F F 0.0171 0.0103 'International Tables Vol C Tables 4.2.6.8 and 6.1.1.4'
S S 0.1246 0.1234 'International Tables Vol C Tables 4.2.6.8 and 6.1.1.4'
I I -0.4742 1.8119 'International Tables Vol C Tables 4.2.6.8 and 6.1.1.4'

loop_
_geom_angle_atom_site_label_1
_geom_angle_atom_site_label_2
_geom_angle_atom_site_label_3
_geom_angle
O4 S1 O3 120.7(2)
O4 S1 N1 107.97(19)
O3 S1 N1 106.92(19)
O4 S1 C25 106.0(2)
O3 S1 C25 106.38(19)
N1 S1 C25 108.36(19)
O8 S2 O7 120.0(2)
O8 S2 N2 107.1(2)
O7 S2 N2 107.1(2)
O8 S2 C56 107.0(2)
O7 S2 C56 107.8(2)
N2 S2 C56 107.2(2)
C1 N1 C10 117.9(3)
C1 N1 S1 119.7(3)
C10 N1 S1 121.6(3)
C32 N2 C41 118.6(4)
C32 N2 S2 120.3(3)
C41 N2 S2 120.9(3)
C15 O2 C16 118.0(5)
C46 O6 C47' 115(2)
C46 O6 C47 116.1(10)
C2 C1 C6 121.6(4)
C2 C1 N1 120.0(4)
C6 C1 N1 118.4(4)
C1 C2 C3 119.4(4)
C1 C2 H2 120.3
C3 C2 H2 120.3
C4 C3 C2 119.7(5)
C4 C3 H3 120.2
C2 C3 H3 120.2
C5 C4 C3 120.4(5)
C5 C4 H4 119.8
C3 C4 H4 119.8
C4 C5 C6 121.4(4)
C4 C5 H5 119.3
C6 C5 H5 119.3
C1 C6 C5 117.5(4)
C1 C6 C7 120.1(4)
C5 C6 C7 122.4(4)
C8 C7 C6 123.3(4)
C8 C7 C19 122.6(4)
C6 C7 C19 114.0(3)
C7 C8 C11 119.0(4)
C7 C8 C9 122.0(4)
C11 C8 C9 118.8(4)
C18 C9 C8 113.7(4)
C18 C9 C13 108.0(4)
C8 C9 C13 112.3(4)
C18 C9 C10 104.4(3)
C8 C9 C10 110.8(3)
C13 C9 C10 107.3(4)
N1 C10 C9 114.9(3)
N1 C10 H10A 108.5
C9 C10 H10A 108.5
N1 C10 H10B 108.5
C9 C10 H10B 108.5
H10A C10 H10B 107.5
C12 C11 C8 109.7(3)
C12 C11 H11A 109.7
C8 C11 H11A 109.7
C12 C11 H11B 109.7
C8 C11 H11B 109.7
H11A C11 H11B 108.2
C11 C12 I1 112.6(3)
C11 C12 H12A 109.1
I1 C12 H12A 109.1
C11 C12 H12B 109.1
I1 C12 H12B 109.1
H12A C12 H12B 107.8
C14 C13 C9 120.2(4)
C14 C13 H13A 107.3
C9 C13 H13A 107.3
C14 C13 H13B 107.3
C9 C13 H13B 107.3
H13A C13 H13B 106.9
F2 C14 F1 104.2(4)
F2 C14 C13 111.1(4)
F1 C14 C13 106.9(5)
F2 C14 C15 108.0(5)
F1 C14 C15 106.8(5)
C13 C14 C15 118.8(4)
O1 C15 O2 126.8(6)
O1 C15 C14 121.7(7)
O2 C15 C14 111.5(5)
C17 C16 O2 111.7(5)
C17 C16 H16A 109.3
O2 C16 H16A 109.3
C17 C16 H16B 109.3
O2 C16 H16B 109.3
H16A C16 H16B 107.9
C16 C17 H17A 109.5
C16 C17 H17B 109.5
H17A C17 H17B 109.5
C16 C17 H17C 109.5
H17A C17 H17C 109.5
H17B C17 H17C 109.5
C9 C18 H18A 109.5
C9 C18 H18B 109.5
H18A C18 H18B 109.5
C9 C18 H18C 109.5
H18A C18 H18C 109.5
H18B C18 H18C 109.5
C24 C19 C20 117.4(4)
C24 C19 C7 122.9(4)
C20 C19 C7 119.7(4)
C21 C20 C19 121.5(4)
C21 C20 H20 119.2
C19 C20 H20 119.2
C22 C21 C20 120.4(5)
C22 C21 H21 119.8
C20 C21 H21 119.8
C23 C22 C21 118.9(5)
C23 C22 H22 120.5
C21 C22 H22 120.5
C22 C23 C24 121.0(5)
C22 C23 H23 119.5
C24 C23 H23 119.5
C19 C24 C23 120.7(5)
C19 C24 H24 119.7
C23 C24 H24 119.7
C26 C25 C30 120.3(4)
C26 C25 S1 120.0(3)
C30 C25 S1 119.6(3)
C25 C26 C27 119.1(4)
C25 C26 H26 120.5
C27 C26 H26 120.5
C28 C27 C26 122.2(5)
C28 C27 H27 118.9
C26 C27 H27 118.9
C27 C28 C29 117.7(4)
C27 C28 C31 121.9(5)
C29 C28 C31 120.4(5)
C30 C29 C28 121.7(5)
C30 C29 H29 119.2
C28 C29 H29 119.2
C29 C30 C25 119.1(4)
C29 C30 H30 120.5
C25 C30 H30 120.5
C28 C31 H31A 109.5
C28 C31 H31B 109.5
H31A C31 H31B 109.5
C28 C31 H31C 109.5
H31A C31 H31C 109.5
H31B C31 H31C 109.5
C37 C32 C33 121.1(4)
C37 C32 N2 117.8(4)
C33 C32 N2 121.1(4)
C34 C33 C32 119.8(4)
C34 C33 H33 120.1
C32 C33 H33 120.1
C33 C34 C35 119.7(4)
C33 C34 H34 120.1
C35 C34 H34 120.1
C36 C35 C34 120.0(4)
C36 C35 H35 120.0
C34 C35 H35 120.0
C35 C36 C37 121.3(4)
C35 C36 H36 119.3
C37 C36 H36 119.3
C32 C37 C36 118.0(4)
C32 C37 C38 120.8(4)
C36 C37 C38 121.1(4)
C39 C38 C37 124.2(4)
C39 C38 C50 122.5(4)
C37 C38 C50 113.2(4)
C38 C39 C42 118.2(4)
C38 C39 C40 121.8(4)
C42 C39 C40 120.1(4)
C39 C40 C44 110.8(4)
C39 C40 C49 114.1(4)
C44 C40 C49 108.4(5)
C39 C40 C41 111.9(4)
C44 C40 C41 108.1(4)
C49 C40 C41 103.2(4)
N2 C41 C40 114.8(4)
N2 C41 H41A 108.6
C40 C41 H41A 108.6
N2 C41 H41B 108.6
C40 C41 H41B 108.6
H41A C41 H41B 107.6
C39 C42 C43 109.4(3)
C39 C42 H42A 109.8
C43 C42 H42A 109.8
C39 C42 H42B 109.8
C43 C42 H42B 109.8
H42A C42 H42B 108.3
C42 C43 I2 112.0(3)
C42 C43 H43A 109.2
I2 C43 H43A 109.2
C42 C43 H43B 109.2
I2 C43 H43B 109.2
H43A C43 H43B 107.9
C45 C44 C40 119.2(5)
C45 C44 H44A 107.5
C40 C44 H44A 107.5
C45 C44 H44B 107.5
C40 C44 H44B 107.5
H44A C44 H44B 107.0
F3 C45 F4 109.1(5)
F3 C45 C44 113.5(6)
F4 C45 C44 112.7(5)
F3 C45 C46 105.4(6)
F4 C45 C46 102.8(6)
C44 C45 C46 112.7(5)
O6 C46 O5 129.6(11)
O6 C46 C45 110.5(7)
O5 C46 C45 119.7(9)
O6 C47 C48 106.3(12)
O6 C47 H47A 110.5
C48 C47 H47A 110.5
O6 C47 H47B 110.5
C48 C47 H47B 110.5
H47A C47 H47B 108.7
C47 C48 H48A 109.5
C47 C48 H48B 109.5
H48A C48 H48B 109.5
C47 C48 H48C 109.5
H48A C48 H48C 109.5
H48B C48 H48C 109.5
O6 C47' C48' 88(3)
O6 C47' H47C 114.0
C48' C47' H47C 114.0
O6 C47' H47D 114.0
C48' C47' H47D 114.0
H47C C47' H47D 111.2
C47' C48' H48D 109.5
C47' C48' H48E 109.5
H48D C48' H48E 109.5
C47' C48' H48F 109.5
H48D C48' H48F 109.5
H48E C48' H48F 109.5
C40 C49 H49A 109.5
C40 C49 H49B 109.5
H49A C49 H49B 109.5
C40 C49 H49C 109.5
H49A C49 H49C 109.5
H49B C49 H49C 109.5
C51 C50 C55 118.9(5)
C51 C50 C38 120.1(4)
C55 C50 C38 120.9(4)
C50 C51 C52 120.1(6)
C50 C51 H51 120.0
C52 C51 H51 120.0
C53 C52 C51 119.7(6)
C53 C52 H52 120.1
C51 C52 H52 120.1
C54 C53 C52 121.0(6)
C54 C53 H53 119.5
C52 C53 H53 119.5
C53 C54 C55 119.9(6)
C53 C54 H54 120.1
C55 C54 H54 120.1
C54 C55 C50 120.4(6)
C54 C55 H55 119.8
C50 C55 H55 119.8
C61 C56 C57 118.6(5)
C61 C56 S2 120.4(4)
C57 C56 S2 121.0(4)
C56 C57 C58 121.5(5)
C56 C57 H57 119.2
C58 C57 H57 119.2
C57 C58 C59 119.7(6)
C57 C58 H58 120.2
C59 C58 H58 120.2
C60 C59 C58 118.1(5)
C60 C59 C62 120.7(6)
C58 C59 C62 121.2(7)
C61 C60 C59 122.0(5)
C61 C60 H60 119.0
C59 C60 H60 119.0
C56 C61 C60 120.0(6)
C56 C61 H61 120.0
C60 C61 H61 120.0
C59 C62 H62A 109.5
C59 C62 H62B 109.5
H62A C62 H62B 109.5
C59 C62 H62C 109.5
H62A C62 H62C 109.5
H62B C62 H62C 109.5

loop_
_geom_bond_atom_site_label_1
_geom_bond_atom_site_label_2
_geom_bond_distance
I1 C12 2.147(4)
I2 C43 2.144(5)
S1 O4 1.424(3)
S1 O3 1.425(3)
S1 N1 1.629(4)
S1 C25 1.769(4)
S2 O8 1.416(4)
S2 O7 1.427(4)
S2 N2 1.629(4)
S2 C56 1.753(5)
F1 C14 1.373(7)
F2 C14 1.372(7)
F3 C45 1.315(7)
F4 C45 1.351(7)
N1 C1 1.437(5)
N1 C10 1.459(5)
N2 C32 1.426(5)
N2 C41 1.474(6)
O1 C15 1.181(7)
O2 C15 1.318(7)
O2 C16 1.454(7)
O5 C46 1.207(9)
O6 C46 1.165(9)
O6 C47' 1.429(19)
O6 C47 1.460(12)
C1 C2 1.383(6)
C1 C6 1.393(6)
C2 C3 1.385(6)
C2 H2 0.9300
C3 C4 1.384(7)
C3 H3 0.9300
C4 C5 1.367(7)
C4 H4 0.9300
C5 C6 1.395(6)
C5 H5 0.9300
C6 C7 1.489(6)
C7 C8 1.347(6)
C7 C19 1.505(6)
C8 C11 1.515(6)
C8 C9 1.545(6)
C9 C18 1.541(6)
C9 C13 1.557(7)
C9 C10 1.575(6)
C10 H10A 0.9700
C10 H10B 0.9700
C11 C12 1.515(6)
C11 H11A 0.9700
C11 H11B 0.9700
C12 H12A 0.9700
C12 H12B 0.9700
C13 C14 1.501(6)
C13 H13A 0.9700
C13 H13B 0.9700
C14 C15 1.533(8)
C16 C17 1.450(8)
C16 H16A 0.9700
C16 H16B 0.9700
C17 H17A 0.9600
C17 H17B 0.9600
C17 H17C 0.9600
C18 H18A 0.9600
C18 H18B 0.9600
C18 H18C 0.9600
C19 C24 1.374(6)
C19 C20 1.385(6)
C20 C21 1.371(7)
C20 H20 0.9300
C21 C22 1.366(7)
C21 H21 0.9300
C22 C23 1.364(8)
C22 H22 0.9300
C23 C24 1.384(7)
C23 H23 0.9300
C24 H24 0.9300
C25 C26 1.373(6)
C25 C30 1.385(6)
C26 C27 1.377(6)
C26 H26 0.9300
C27 C28 1.366(7)
C27 H27 0.9300
C28 C29 1.386(7)
C28 C31 1.519(7)
C29 C30 1.372(7)
C29 H29 0.9300
C30 H30 0.9300
C31 H31A 0.9600
C31 H31B 0.9600
C31 H31C 0.9600
C32 C37 1.380(6)
C32 C33 1.384(6)
C33 C34 1.374(6)
C33 H33 0.9300
C34 C35 1.378(6)
C34 H34 0.9300
C35 C36 1.372(6)
C35 H35 0.9300
C36 C37 1.384(6)
C36 H36 0.9300
C37 C38 1.487(6)
C38 C39 1.346(6)
C38 C50 1.498(6)
C39 C42 1.513(6)
C39 C40 1.533(7)
C40 C44 1.544(7)
C40 C49 1.549(7)
C40 C41 1.561(7)
C41 H41A 0.9700
C41 H41B 0.9700
C42 C43 1.526(7)
C42 H42A 0.9700
C42 H42B 0.9700
C43 H43A 0.9700
C43 H43B 0.9700
C44 C45 1.525(8)
C44 H44A 0.9700
C44 H44B 0.9700
C45 C46 1.634(11)
C47 C48 1.486(14)
C47 H47A 0.9700
C47 H47B 0.9700
C48 H48A 0.9600
C48 H48B 0.9600
C48 H48C 0.9600
C47' C48' 1.546(19)
C47' H47C 0.9700
C47' H47D 0.9700
C48' H48D 0.9600
C48' H48E 0.9600
C48' H48F 0.9600
C49 H49A 0.9600
C49 H49B 0.9600
C49 H49C 0.9600
C50 C51 1.373(7)
C50 C55 1.394(6)
C51 C52 1.388(8)
C51 H51 0.9300
C52 C53 1.381(9)
C52 H52 0.9300
C53 C54 1.338(9)
C53 H53 0.9300
C54 C55 1.388(8)
C54 H54 0.9300
C55 H55 0.9300
C56 C61 1.369(6)
C56 C57 1.376(7)
C57 C58 1.380(7)
C57 H57 0.9300
C58 C59 1.381(8)
C58 H58 0.9300
C59 C60 1.374(9)
C59 C62 1.516(8)
C60 C61 1.370(8)
C60 H60 0.9300
C61 H61 0.9300
C62 H62A 0.9600
C62 H62B 0.9600
C62 H62C 0.9600

loop_
_geom_hbond_atom_site_label_D
_geom_hbond_atom_site_label_H
_geom_hbond_atom_site_label_A
_geom_hbond_distance_DH
_geom_hbond_distance_HA
_geom_hbond_distance_DA
_geom_hbond_angle_DHA
C41 H41B O7 0.97 2.33 2.848(7) 112.9
C10 H10B O4 0.97 2.38 2.872(6) 111.0
C41 H41B O7 0.97 2.33 2.848(7) 112.9
C10 H10B O4 0.97 2.38 2.872(6) 111.0
C41 H41B O7 0.97 2.33 2.848(7) 112.9
C10 H10B O4 0.97 2.38 2.872(6) 111.0
C41 H41B O7 0.97 2.33 2.848(7) 112.9
C10 H10B O4 0.97 2.38 2.872(6) 111.0
C10 H10B O4 0.97 2.38 2.872(6) 111.0
C41 H41B O7 0.97 2.33 2.848(7) 112.9

loop_
_geom_torsion_atom_site_label_1
_geom_torsion_atom_site_label_2
_geom_torsion_atom_site_label_3
_geom_torsion_atom_site_label_4
_geom_torsion
O4 S1 N1 C1 -149.2(3)
O3 S1 N1 C1 -17.9(4)
C25 S1 N1 C1 96.4(3)
O4 S1 N1 C10 20.2(4)
O3 S1 N1 C10 151.6(3)
C25 S1 N1 C10 -94.1(3)
O8 S2 N2 C32 -34.3(4)
O7 S2 N2 C32 -164.2(3)
C56 S2 N2 C32 80.3(4)
O8 S2 N2 C41 151.1(4)
O7 S2 N2 C41 21.2(4)
C56 S2 N2 C41 -94.3(4)
C10 N1 C1 C2 106.2(5)
S1 N1 C1 C2 -83.9(5)
C10 N1 C1 C6 -72.2(5)
S1 N1 C1 C6 97.7(4)
C6 C1 C2 C3 1.0(7)
N1 C1 C2 C3 -177.4(4)
C1 C2 C3 C4 -0.3(8)
C2 C3 C4 C5 -0.8(9)
C3 C4 C5 C6 1.2(8)
C2 C1 C6 C5 -0.6(7)
N1 C1 C6 C5 177.8(4)
C2 C1 C6 C7 -179.9(4)
N1 C1 C6 C7 -1.5(6)
C4 C5 C6 C1 -0.5(7)
C4 C5 C6 C7 178.8(5)
C1 C6 C7 C8 47.3(6)
C5 C6 C7 C8 -132.0(5)
C1 C6 C7 C19 -130.0(4)
C5 C6 C7 C19 50.7(5)
C6 C7 C8 C11 -171.3(3)
C19 C7 C8 C11 5.9(6)
C6 C7 C8 C9 4.1(6)
C19 C7 C8 C9 -178.7(3)
C7 C8 C9 C18 177.5(4)
C11 C8 C9 C18 -7.0(5)
C7 C8 C9 C13 54.6(5)
C11 C8 C9 C13 -129.9(4)
C7 C8 C9 C10 -65.3(5)
C11 C8 C9 C10 110.2(4)
C1 N1 C10 C9 49.7(6)
S1 N1 C10 C9 -119.9(4)
C18 C9 C10 N1 156.1(4)
C8 C9 C10 N1 33.4(5)
C13 C9 C10 N1 -89.5(5)
C7 C8 C11 C12 89.5(5)
C9 C8 C11 C12 -86.1(5)
C8 C11 C12 I1 178.5(3)
C18 C9 C13 C14 -60.0(6)
C8 C9 C13 C14 66.1(6)
C10 C9 C13 C14 -172.0(4)
C9 C13 C14 F2 74.8(6)
C9 C13 C14 F1 -172.2(4)
C9 C13 C14 C15 -51.4(8)
C16 O2 C15 O1 -1.0(8)
C16 O2 C15 C14 179.5(4)
F2 C14 C15 O1 148.8(5)
F1 C14 C15 O1 37.3(7)
C13 C14 C15 O1 -83.5(7)
F2 C14 C15 O2 -31.6(6)
F1 C14 C15 O2 -143.1(5)
C13 C14 C15 O2 96.1(6)
C15 O2 C16 C17 -87.6(7)
C8 C7 C19 C24 82.8(6)
C6 C7 C19 C24 -99.8(5)
C8 C7 C19 C20 -96.9(5)
C6 C7 C19 C20 80.4(5)
C24 C19 C20 C21 -2.5(7)
C7 C19 C20 C21 177.3(4)
C19 C20 C21 C22 0.6(8)
C20 C21 C22 C23 1.3(8)
C21 C22 C23 C24 -1.3(9)
C20 C19 C24 C23 2.5(8)
C7 C19 C24 C23 -177.3(5)
C22 C23 C24 C19 -0.6(9)
O4 S1 C25 C26 -18.9(4)
O3 S1 C25 C26 -148.6(4)
N1 S1 C25 C26 96.7(4)
O4 S1 C25 C30 157.5(4)
O3 S1 C25 C30 27.8(4)
N1 S1 C25 C30 -86.8(4)
C30 C25 C26 C27 -1.6(7)
S1 C25 C26 C27 174.8(4)
C25 C26 C27 C28 -0.4(8)
C26 C27 C28 C29 2.4(8)
C26 C27 C28 C31 -176.3(5)
C27 C28 C29 C30 -2.5(8)
C31 C28 C29 C30 176.2(5)
C28 C29 C30 C25 0.6(8)
C26 C25 C30 C29 1.5(7)
S1 C25 C30 C29 -174.9(4)
C41 N2 C32 C37 -70.2(5)
S2 N2 C32 C37 115.1(4)
C41 N2 C32 C33 108.2(5)
S2 N2 C32 C33 -66.6(5)
C37 C32 C33 C34 0.3(7)
N2 C32 C33 C34 -178.0(4)
C32 C33 C34 C35 0.4(7)
C33 C34 C35 C36 -0.9(7)
C34 C35 C36 C37 0.7(7)
C33 C32 C37 C36 -0.5(6)
N2 C32 C37 C36 177.9(4)
C33 C32 C37 C38 176.9(4)
N2 C32 C37 C38 -4.7(6)
C35 C36 C37 C32 0.0(7)
C35 C36 C37 C38 -177.4(4)
C32 C37 C38 C39 46.3(6)
C36 C37 C38 C39 -136.4(5)
C32 C37 C38 C50 -132.0(4)
C36 C37 C38 C50 45.3(6)
C37 C38 C39 C42 -172.1(4)
C50 C38 C39 C42 6.0(6)
C37 C38 C39 C40 7.8(7)
C50 C38 C39 C40 -174.1(4)
C38 C39 C40 C44 56.1(5)
C42 C39 C40 C44 -124.0(4)
C38 C39 C40 C49 178.7(5)
C42 C39 C40 C49 -1.4(6)
C38 C39 C40 C41 -64.6(6)
C42 C39 C40 C41 115.3(5)
C32 N2 C41 C40 53.9(6)
S2 N2 C41 C40 -131.3(4)
C39 C40 C41 N2 28.9(6)
C44 C40 C41 N2 -93.3(5)
C49 C40 C41 N2 152.0(5)
C38 C39 C42 C43 81.8(5)
C40 C39 C42 C43 -98.1(5)
C39 C42 C43 I2 -167.4(3)
C39 C40 C44 C45 56.6(6)
C49 C40 C44 C45 -69.2(7)
C41 C40 C44 C45 179.6(5)
C40 C44 C45 F3 117.2(7)
C40 C44 C45 F4 -7.4(8)
C40 C44 C45 C46 -123.1(6)
C47' O6 C46 O5 40(2)
C47 O6 C46 O5 3.6(15)
C47' O6 C46 C45 -145.6(18)
C47 O6 C46 C45 177.8(8)
F3 C45 C46 O6 59.2(8)
F4 C45 C46 O6 173.4(6)
C44 C45 C46 O6 -65.1(8)
F3 C45 C46 O5 -126.0(7)
F4 C45 C46 O5 -11.8(8)
C44 C45 C46 O5 109.7(8)
C46 O6 C47 C48 -153.0(13)
C47' O6 C47 C48 111(6)
C46 O6 C47' C48' -126(3)
C47 O6 C47' C48' -26(3)
C39 C38 C50 C51 -111.7(5)
C37 C38 C50 C51 66.6(6)
C39 C38 C50 C55 72.3(6)
C37 C38 C50 C55 -109.4(5)
C55 C50 C51 C52 -1.6(8)
C38 C50 C51 C52 -177.8(5)
C50 C51 C52 C53 1.6(9)
C51 C52 C53 C54 -1.5(11)
C52 C53 C54 C55 1.4(11)
C53 C54 C55 C50 -1.5(9)
C51 C50 C55 C54 1.6(8)
C38 C50 C55 C54 177.7(5)
O8 S2 C56 C61 -7.6(5)
O7 S2 C56 C61 122.8(4)
N2 S2 C56 C61 -122.2(4)
O8 S2 C56 C57 171.9(4)
O7 S2 C56 C57 -57.8(4)
N2 S2 C56 C57 57.2(4)
C61 C56 C57 C58 1.4(7)
S2 C56 C57 C58 -178.0(4)
C56 C57 C58 C59 0.1(8)
C57 C58 C59 C60 -1.7(8)
C57 C58 C59 C62 178.2(5)
C58 C59 C60 C61 1.7(8)
C62 C59 C60 C61 -178.1(5)
C57 C56 C61 C60 -1.5(7)
S2 C56 C61 C60 178.0(4)
C59 C60 C61 C56 -0.1(8)
